data_7113756
loop_
_publ_author_name
'Dolomanov, Oleg V.'
'Blake, Alexander J.'
'Champness, Neil R.'
'Schr\"oder, Martin'
'Wilson, Claire'

_publ_section_title
;
 A novel synthetic strategy for hexanuclear supramolecular
 architectures
;
_journal_issue 6
_journal_name_full 'Chemical Communications'
_journal_page_first 682
_journal_paper_doi 10.1039/b300605k
_journal_year 2003
_chemical_formula_sum 'C178 H220 Ag6 B91 Co5 F4 N28 O1.5'
_chemical_formula_weight 4777.40
_chemical_name_systematic
;
hexa[bis(6,6'-ethynyl-4-pyridine)2,2'-bipyridyl silver 
penta-cobaltocarborate
tetrafluoroborate
;
_space_group_IT_number 2
_symmetry_cell_setting triclinic
_symmetry_space_group_name_Hall '-P 1'
_symmetry_space_group_name_H-M 'P -1'
_atom_sites_solution_hydrogens geom
_atom_sites_solution_primary direct
_atom_sites_solution_secondary 'difference Fourier'
_audit_creation_method SHELXL-97
_cell_angle_alpha 74.800(2)
_cell_angle_beta 70.7470(2)
_cell_angle_gamma 86.5800(2)
_cell_formula_units_Z 1
_cell_length_a 15.7177(10)
_cell_length_b 20.1484(12)
_cell_length_c 20.3876(12)
_cell_measurement_reflns_used 16829
_cell_measurement_temperature 150(2)
_cell_measurement_theta_max 27.3
_cell_measurement_theta_min 2.2
_cell_volume 5879.6(6)
_computing_cell_refinement 'Bruker SAINT version 6.02a (Bruker, 2000)'
_computing_data_collection 'Bruker SMART version 5.624 (Bruker, 2001)'
_computing_data_reduction 'Bruker SAINT; Bruker SHELXTL (Bruker, 1997)'
_computing_molecular_graphics 'OLEX (Oleg V. Dolomanov, 2001)'
_computing_publication_material 'SHELXL-97; PLATON (Spek, 2001)'
_computing_structure_refinement 'SHELXL-97 (Sheldrick, 1997)'
_computing_structure_solution 'SHELXS-97 (Sheldrick, 1990)'
_diffrn_ambient_temperature 150(2)
_diffrn_measured_fraction_theta_full 0.988
_diffrn_measured_fraction_theta_max 0.988
_diffrn_measurement_device_type 'Bruker SMART 1000 CCD area detector'
_diffrn_measurement_method omega
_diffrn_radiation_monochromator graphite
_diffrn_radiation_source 'sealed tube'
_diffrn_radiation_type MoK\a
_diffrn_radiation_wavelength 0.71073
_diffrn_reflns_av_R_equivalents 0.025
_diffrn_reflns_av_sigmaI/netI 0.0375
_diffrn_reflns_limit_h_max 21
_diffrn_reflns_limit_h_min -21
_diffrn_reflns_limit_k_max 27
_diffrn_reflns_limit_k_min -26
_diffrn_reflns_limit_l_max 26
_diffrn_reflns_limit_l_min -27
_diffrn_reflns_number 53172
_diffrn_reflns_theta_full 26.00
_diffrn_reflns_theta_max 26.00
_diffrn_reflns_theta_min 1.09
_diffrn_standards_decay_% none
_diffrn_standards_number 0
_exptl_absorpt_coefficient_mu 0.888
_exptl_absorpt_correction_T_max 1.000
_exptl_absorpt_correction_T_min 0.895
_exptl_absorpt_correction_type multi-scan
_exptl_absorpt_process_details 'Bruker SADABS, 1996'
_exptl_crystal_colour yellow
_exptl_crystal_density_diffrn 1.349
_exptl_crystal_density_meas 0
_exptl_crystal_description column
_exptl_crystal_F_000 2404
_exptl_crystal_size_max 0.50
_exptl_crystal_size_mid 0.27
_exptl_crystal_size_min 0.17
_refine_diff_density_max 2.356
_refine_diff_density_min -1.255
_refine_diff_density_rms 0.160
_refine_ls_extinction_method none
_refine_ls_goodness_of_fit_ref 1.038
_refine_ls_hydrogen_treatment 'riding model'
_refine_ls_matrix_type fullcycle
_refine_ls_number_parameters 1126
_refine_ls_number_reflns 22869
_refine_ls_number_restraints 394
_refine_ls_restrained_S_all 1.038
_refine_ls_R_factor_all 0.1251
_refine_ls_R_factor_gt 0.0944
_refine_ls_shift/su_max 0.001
_refine_ls_shift/su_mean 0.000
_refine_ls_structure_factor_coef Fsqd
_refine_ls_weighting_details
;
calc w=1/[\s^2^(Fo^2^)+(0.1496P)^2^+42.5013P] where P=(Fo^2^+2Fc^2^)/3
;
_refine_ls_weighting_scheme calc
_refine_ls_wR_factor_gt 0.2559
_refine_ls_wR_factor_ref 0.2974
_reflns_number_gt 16377
_reflns_number_total 22869
_reflns_threshold_expression >2sigma(I)
_cod_duplicate_entry 7104032
_cod_data_source_file b300605k.txt
_cod_data_source_block Compound_4_(AGCOBQ)
_cod_depositor_comments
;
The following automatic conversions were performed:

'_symmetry_cell_setting' value 'Triclinic' changed to 'triclinic'
according to
/usr/data/users/saulius/automatic-downloads/retrospective/RSC/lib/dictionaries/cif_core.dic
dictionary named 'cif_core.dic' version 2.4.2 from 2011-04-26.

Automatic conversion script
Id: cif_fix_values 2281 2013-09-26 08:29:07Z andrius 

The following automatic conversions were performed:

'_atom_sites_solution_hydrogens' value 'geometrically placed' was
changed to 'geom'.

Automatic conversion script
Id: cif_fix_values 6452 2018-10-05 10:23:21Z andrius 
;
_cod_original_sg_symbol_H-M 'P-1 '
_cod_original_formula_sum 'C178 H220 Ag6 B91 Co5 F4 N28 O1.50'
_cod_database_code 7113756

loop_
_symmetry_equiv_pos_as_xyz
'x, y, z'
'-x, -y, -z'

loop_
_atom_site_label
_atom_site_type_symbol
_atom_site_fract_x
_atom_site_fract_y
_atom_site_fract_z
_atom_site_U_iso_or_equiv
_atom_site_adp_type
_atom_site_occupancy
_atom_site_symmetry_multiplicity
_atom_site_calc_flag
_atom_site_refinement_flags
_atom_site_disorder_assembly
_atom_site_disorder_group
Ag1 Ag 0.40672(4) 0.40367(3) -0.10368(3) 0.04499(16) Uani 1 1 d U . .
Ag2 Ag 0.03939(4) 0.57393(4) 0.27404(4) 0.0581(2) Uani 1 1 d U . .
Ag3 Ag 0.07548(5) 0.81825(3) -0.17065(4) 0.05609(19) Uani 1 1 d U . .
N1 N 0.5289(3) 0.3593(3) -0.1845(3) 0.0344(12) Uani 1 1 d U . .
N1' N 0.5328(4) 0.3826(3) -0.0630(3) 0.0375(12) Uani 1 1 d U . .
N1A N 0.0739(4) 0.5219(4) 0.3816(4) 0.0510(15) Uani 1 1 d U . .
N1B N 0.0832(4) 0.6585(4) 0.3213(4) 0.0476(14) Uani 1 1 d U . .
N1C N 0.2129(5) 0.8830(3) -0.2198(3) 0.0438(13) Uani 1 1 d U . .
N1D N 0.0506(5) 0.9394(3) -0.1870(4) 0.0476(14) Uani 1 1 d U . .
N12 N 0.1004(4) 0.4102(4) -0.2695(4) 0.0510(17) Uani 1 1 d U . .
H12A H 0.0463 0.4165 -0.2705 0.061 Uiso 1 1 calc R . .
N12' N 0.1563(4) 0.5336(4) 0.1951(3) 0.0494(16) Uani 1 1 d U . .
N12A N -0.0315(5) 0.2512(4) 0.2232(4) 0.0549(17) Uani 1 1 d U . .
H12B H -0.0438 0.2255 0.1996 0.066 Uiso 1 1 calc R . .
N12B N 0.0655(6) 0.7858(4) -0.0507(4) 0.065(2) Uani 1 1 d U . .
N12C N 0.3570(4) 0.5074(3) -0.1425(3) 0.0405(13) Uani 1 1 d U . .
N12D N -0.3181(5) 0.6892(4) 0.0271(4) 0.061(2) Uani 1 1 d U . .
H12C H -0.3475 0.6529 0.0569 0.074 Uiso 1 1 calc R . .
C2 C 0.6055(4) 0.3451(4) -0.1692(4) 0.0367(14) Uani 1 1 d U . .
C2' C 0.6053(5) 0.3525(4) -0.0993(4) 0.0390(15) Uani 1 1 d U . .
C2A C 0.0964(5) 0.5627(5) 0.4166(4) 0.0506(17) Uani 1 1 d U . .
C2B C 0.0904(5) 0.6379(5) 0.3871(4) 0.0477(16) Uani 1 1 d U . .
C2C C 0.2117(5) 0.9524(4) -0.2356(4) 0.0449(16) Uani 1 1 d U . .
C2D C 0.1217(5) 0.9825(4) -0.2151(4) 0.0417(15) Uani 1 1 d U . .
C3 C 0.6819(5) 0.3249(5) -0.2182(5) 0.056(2) Uani 1 1 d U . .
H3A H 0.7352 0.3157 -0.2074 0.067 Uiso 1 1 calc R . .
C3' C 0.6743(6) 0.3302(6) -0.0714(5) 0.063(3) Uani 1 1 d U . .
H3'A H 0.7250 0.3110 -0.0978 0.075 Uiso 1 1 calc R . .
C3A C 0.1261(6) 0.5355(6) 0.4747(5) 0.061(2) Uani 1 1 d U . .
H3AA H 0.1417 0.5641 0.4983 0.073 Uiso 1 1 calc R . .
C3B C 0.0945(5) 0.6857(5) 0.4255(5) 0.0546(19) Uani 1 1 d U . .
H3BA H 0.0970 0.6709 0.4720 0.065 Uiso 1 1 calc R . .
C3C C 0.2900(6) 0.9919(5) -0.2692(6) 0.066(3) Uani 1 1 d U . .
H3CA H 0.2880 1.0396 -0.2794 0.079 Uiso 1 1 calc R . .
C3D C 0.1107(6) 1.0531(4) -0.2220(5) 0.057(2) Uani 1 1 d U . .
H3DA H 0.1607 1.0830 -0.2408 0.068 Uiso 1 1 calc R . .
C4 C 0.6765(6) 0.3191(7) -0.2817(6) 0.078(3) Uani 1 1 d U . .
H4A H 0.7268 0.3067 -0.3153 0.093 Uiso 1 1 calc R . .
C4' C 0.6672(8) 0.3368(8) -0.0041(6) 0.088(4) Uani 1 1 d U . .
H4'A H 0.7133 0.3219 0.0149 0.106 Uiso 1 1 calc R . .
C4A C 0.1321(8) 0.4659(6) 0.4966(6) 0.074(3) Uani 1 1 d U . .
H4AA H 0.1517 0.4474 0.5358 0.089 Uiso 1 1 calc R . .
C4B C 0.0947(6) 0.7537(6) 0.3933(6) 0.065(2) Uani 1 1 d U . .
H4BA H 0.0985 0.7857 0.4180 0.078 Uiso 1 1 calc R . .
C4C C 0.3705(7) 0.9606(6) -0.2873(9) 0.105(5) Uani 1 1 d U . .
H4CA H 0.4237 0.9868 -0.3110 0.126 Uiso 1 1 calc R . .
C4D C 0.0251(7) 1.0776(5) -0.2007(6) 0.073(3) Uani 1 1 d U . .
H4DA H 0.0174 1.1247 -0.2065 0.087 Uiso 1 1 calc R . .
C5 C 0.5963(6) 0.3315(6) -0.2965(5) 0.066(3) Uani 1 1 d U . .
H5A H 0.5912 0.3261 -0.3389 0.079 Uiso 1 1 calc R . .
C5' C 0.5927(8) 0.3651(7) 0.0348(6) 0.083(4) Uani 1 1 d U . .
H5'A H 0.5865 0.3688 0.0807 0.100 Uiso 1 1 calc R . .
C5A C 0.1104(8) 0.4227(6) 0.4629(6) 0.073(3) Uani 1 1 d U . .
H5AA H 0.1152 0.3753 0.4776 0.088 Uiso 1 1 calc R . .
C5B C 0.0895(6) 0.7764(5) 0.3251(5) 0.060(2) Uani 1 1 d U . .
H5BA H 0.0899 0.8231 0.3027 0.072 Uiso 1 1 calc R . .
C5C C 0.3724(7) 0.8893(6) -0.2703(8) 0.094(4) Uani 1 1 d U . .
H5CA H 0.4266 0.8668 -0.2819 0.113 Uiso 1 1 calc R . .
C5D C -0.0477(6) 1.0346(5) -0.1714(6) 0.068(3) Uani 1 1 d U . .
H5DA H -0.1057 1.0506 -0.1558 0.082 Uiso 1 1 calc R . .
C6 C 0.5240(5) 0.3523(5) -0.2462(4) 0.0446(17) Uani 1 1 d U . .
C6' C 0.5263(6) 0.3885(5) 0.0029(4) 0.0490(18) Uani 1 1 d U . .
C6A C 0.0803(6) 0.4539(5) 0.4047(5) 0.0584(19) Uani 1 1 d U . .
C6B C 0.0835(5) 0.7263(5) 0.2913(5) 0.0538(18) Uani 1 1 d U . .
C6C C 0.2925(6) 0.8530(5) -0.2362(5) 0.057(2) Uani 1 1 d U . .
C6D C -0.0318(6) 0.9636(4) -0.1653(5) 0.058(2) Uani 1 1 d U . .
C7 C 0.4383(5) 0.3679(5) -0.2577(4) 0.0507(19) Uani 1 1 d U . .
C7' C 0.4478(6) 0.4192(5) 0.0404(4) 0.053(2) Uani 1 1 d U . .
C7A C 0.0550(7) 0.4113(6) 0.3663(6) 0.068(3) Uani 1 1 d U . .
C7B C 0.0780(6) 0.7438(5) 0.2186(5) 0.059(2) Uani 1 1 d U . .
C7C C 0.2920(6) 0.7785(4) -0.2156(5) 0.0527(19) Uani 1 1 d U . .
C7D C -0.1043(7) 0.9127(5) -0.1308(6) 0.069(3) Uani 1 1 d U . .
C8 C 0.3658(6) 0.3781(5) -0.2633(5) 0.058(2) Uani 1 1 d U . .
C8' C 0.3812(6) 0.4452(5) 0.0712(4) 0.054(2) Uani 1 1 d U . .
C8A C 0.0338(6) 0.3763(6) 0.3369(6) 0.068(3) Uani 1 1 d U . .
C8B C 0.0744(6) 0.7521(5) 0.1608(5) 0.061(2) Uani 1 1 d U . .
C8C C 0.2984(6) 0.7179(4) -0.1998(4) 0.0490(18) Uani 1 1 d U . .
C8D C -0.1573(7) 0.8655(5) -0.1009(7) 0.076(3) Uani 1 1 d U . .
C9 C 0.2763(6) 0.3899(5) -0.2666(5) 0.0523(19) Uani 1 1 d U . .
C9' C 0.3034(6) 0.4745(5) 0.1126(4) 0.0509(19) Uani 1 1 d U . .
C9A C 0.0112(6) 0.3339(5) 0.2979(6) 0.059(2) Uani 1 1 d U . .
C9B C 0.0711(7) 0.7636(6) 0.0892(5) 0.063(2) Uani 1 1 d U . .
C9C C 0.3161(5) 0.6462(4) -0.1814(4) 0.0413(15) Uani 1 1 d U . .
C9D C -0.2128(7) 0.8062(5) -0.0588(6) 0.070(3) Uani 1 1 d U . .
C10 C 0.2432(7) 0.3615(8) -0.3080(6) 0.085(4) Uani 1 1 d U . .
H10A H 0.2798 0.3349 -0.3366 0.102 Uiso 1 1 calc R . .
C10' C 0.2300(7) 0.4938(5) 0.0892(5) 0.062(2) Uani 1 1 d U . .
H10B H 0.2295 0.4879 0.0456 0.074 Uiso 1 1 calc R . .
C10A C 0.0000(6) 0.2634(5) 0.3257(5) 0.062(2) Uani 1 1 d U . .
H10C H 0.0061 0.2428 0.3704 0.074 Uiso 1 1 calc R . .
C10B C 0.0463(10) 0.7120(6) 0.0651(6) 0.084(3) Uani 1 1 d U . .
H10D H 0.0306 0.6682 0.0959 0.101 Uiso 1 1 calc R . .
C10C C 0.4015(5) 0.6230(4) -0.2114(4) 0.0413(15) Uani 1 1 d U . .
H10E H 0.4464 0.6536 -0.2456 0.050 Uiso 1 1 calc R . .
C10D C -0.1894(9) 0.7435(7) -0.0668(8) 0.111(6) Uani 1 1 d U . .
H10F H -0.1362 0.7384 -0.1024 0.134 Uiso 1 1 calc R . .
C11 C 0.1552(7) 0.3727(7) -0.3068(6) 0.075(3) Uani 1 1 d U . .
H11A H 0.1339 0.3520 -0.3344 0.090 Uiso 1 1 calc R . .
C11' C 0.1580(7) 0.5220(6) 0.1319(5) 0.062(2) Uani 1 1 d U . .
H11B H 0.1081 0.5337 0.1169 0.074 Uiso 1 1 calc R . .
C11A C -0.0203(6) 0.2243(5) 0.2867(5) 0.058(2) Uani 1 1 d U . .
H11C H -0.0265 0.1768 0.3055 0.070 Uiso 1 1 calc R . .
C11B C 0.0448(10) 0.7256(6) -0.0049(6) 0.087(4) Uani 1 1 d U . .
H11D H 0.0283 0.6900 -0.0198 0.104 Uiso 1 1 calc R . .
C11C C 0.4191(5) 0.5548(4) -0.1904(4) 0.0433(16) Uani 1 1 d U . .
H11E H 0.4771 0.5405 -0.2102 0.052 Uiso 1 1 calc R . .
C11D C -0.2416(9) 0.6861(6) -0.0238(8) 0.110(6) Uani 1 1 d U . .
H11F H -0.2221 0.6433 -0.0310 0.132 Uiso 1 1 calc R . .
C12D C -0.2950(10) 0.8083(7) -0.0102(11) 0.145(9) Uani 1 1 d U . .
H12D H -0.3176 0.8506 -0.0036 0.174 Uiso 1 1 calc R . .
C13 C 0.1315(8) 0.4385(6) -0.2297(7) 0.082(4) Uani 1 1 d U . .
H13A H 0.0935 0.4658 -0.2027 0.099 Uiso 1 1 calc R . .
C13' C 0.2268(6) 0.5144(5) 0.2157(4) 0.055(2) Uani 1 1 d U . .
H13B H 0.2266 0.5216 0.2590 0.066 Uiso 1 1 calc R . .
C13A C -0.0230(7) 0.3194(5) 0.1974(6) 0.060(2) Uani 1 1 d U . .
H13C H -0.0324 0.3387 0.1538 0.072 Uiso 1 1 calc R . .
C13B C 0.0897(15) 0.8336(7) -0.0288(7) 0.138(8) Uani 1 1 d U . .
H13D H 0.1062 0.8766 -0.0610 0.165 Uiso 1 1 calc R . .
C13C C 0.2746(5) 0.5301(4) -0.1151(4) 0.0387(15) Uani 1 1 d U . .
H13E H 0.2306 0.4981 -0.0822 0.046 Uiso 1 1 calc R . .
C13D C -0.3460(9) 0.7500(6) 0.0295(10) 0.130(7) Uani 1 1 d U . .
H13F H -0.4038 0.7545 0.0598 0.156 Uiso 1 1 calc R . .
C14 C 0.2187(7) 0.4290(6) -0.2266(7) 0.077(3) Uani 1 1 d U . .
H14A H 0.2377 0.4492 -0.1975 0.092 Uiso 1 1 calc R . .
C14' C 0.3013(6) 0.4844(5) 0.1775(4) 0.053(2) Uani 1 1 d U . .
H14B H 0.3490 0.4713 0.1951 0.063 Uiso 1 1 calc R . .
C14A C -0.0018(7) 0.3614(5) 0.2309(6) 0.063(2) Uani 1 1 d U . .
H14C H 0.0044 0.4086 0.2101 0.075 Uiso 1 1 calc R . .
C14B C 0.0927(14) 0.8244(7) 0.0416(7) 0.126(7) Uani 1 1 d U . .
H14D H 0.1098 0.8611 0.0547 0.151 Uiso 1 1 calc R . .
C14C C 0.2508(5) 0.5964(4) -0.1320(4) 0.0428(16) Uani 1 1 d U . .
H14E H 0.1921 0.6090 -0.1113 0.051 Uiso 1 1 calc R . .
Co1 Co 0.33245(10) 0.76232(10) 0.52911(7) 0.0802(5) Uani 1 1 d . . .
C100 C 0.3175(11) 0.8234(9) 0.4365(11) 0.142(7) Uiso 1 1 d DU . .
H100 H 0.3351 0.7803 0.4112 0.170 Uiso 1 1 calc R . .
C101 C 0.2114(18) 0.8019(10) 0.5144(12) 0.189(10) Uiso 1 1 d DU . .
H101 H 0.1774 0.7520 0.5257 0.227 Uiso 1 1 calc R . .
C111 C 0.2925(12) 0.6571(8) 0.5034(8) 0.130(6) Uiso 1 1 d DU . .
H111 H 0.2495 0.6836 0.4722 0.156 Uiso 1 1 calc R . .
C112 C 0.3994(13) 0.6894(8) 0.4702(9) 0.136(6) Uiso 1 1 d DU . .
H112 H 0.4085 0.7363 0.4259 0.163 Uiso 1 1 calc R . .
B102 B 0.2462(13) 0.8174(10) 0.5853(12) 0.147(8) Uiso 1 1 d DU . .
H102 H 0.2308 0.7726 0.6323 0.177 Uiso 1 1 calc R . .
B103 B 0.3622(11) 0.8427(9) 0.5507(8) 0.110(5) Uiso 1 1 d DU . .
H103 H 0.4001 0.8079 0.5817 0.132 Uiso 1 1 calc R . .
B104 B 0.4110(9) 0.8447(7) 0.4593(7) 0.077(3) Uiso 1 1 d DU . .
H104 H 0.4711 0.8137 0.4453 0.092 Uiso 1 1 calc R . .
B105 B 0.3510(12) 0.9100(9) 0.4156(11) 0.162(10) Uiso 1 1 d DU . .
H105 H 0.3845 0.9409 0.3605 0.195 Uiso 1 1 calc R . .
B106 B 0.2322(12) 0.8829(10) 0.4480(10) 0.146(8) Uiso 1 1 d DU . .
H106 H 0.1904 0.8961 0.4126 0.176 Uiso 1 1 calc R . .
B107 B 0.1878(13) 0.8798(10) 0.5409(10) 0.157(9) Uiso 1 1 d DU . .
H107 H 0.1174 0.8914 0.5671 0.188 Uiso 1 1 calc R . .
B108 B 0.2794(13) 0.9052(10) 0.5650(11) 0.162(10) Uiso 1 1 d DU . .
H108 H 0.2679 0.9328 0.6070 0.194 Uiso 1 1 calc R . .
B109 B 0.3810(19) 0.9235(10) 0.4875(11) 0.238(18) Uiso 1 1 d DU . .
H109 H 0.4325 0.9619 0.4801 0.285 Uiso 1 1 calc R . .
B110 B 0.2693(13) 0.9441(9) 0.4802(9) 0.129(7) Uiso 1 1 d DU . .
H110 H 0.2493 0.9979 0.4667 0.155 Uiso 1 1 calc R . .
B113 B 0.4300(6) 0.6964(5) 0.5392(5) 0.050(2) Uiso 1 1 d DU . .
H113 H 0.4577 0.7492 0.5243 0.061 Uiso 1 1 calc R . .
B114 B 0.3472(6) 0.6876(5) 0.6146(5) 0.049(2) Uiso 1 1 d DU . .
H114 H 0.3371 0.7335 0.6357 0.059 Uiso 1 1 calc R . .
B115 B 0.2524(12) 0.6607(9) 0.5965(10) 0.134(7) Uiso 1 1 d DU . .
H115 H 0.1919 0.6915 0.6098 0.161 Uiso 1 1 calc R . .
B116 B 0.2879(9) 0.5821(7) 0.5725(7) 0.092(4) Uiso 1 1 d DU . .
H116 H 0.2383 0.5405 0.5850 0.110 Uiso 1 1 calc R . .
B117 B 0.3802(11) 0.5990(9) 0.4920(9) 0.150(9) Uiso 1 1 d DU . .
H117 H 0.3946 0.5714 0.4498 0.181 Uiso 1 1 calc R . .
B118 B 0.4663(12) 0.6231(8) 0.5121(9) 0.140(8) Uiso 1 1 d DU . .
H118 H 0.5367 0.6131 0.4837 0.168 Uiso 1 1 calc R . .
B119 B 0.4255(9) 0.6193(6) 0.6065(7) 0.091(4) Uiso 1 1 d DU . .
H119 H 0.4689 0.6044 0.6403 0.110 Uiso 1 1 calc R . .
B120 B 0.3117(9) 0.6001(7) 0.6431(8) 0.102(5) Uiso 1 1 d DU . .
H120 H 0.2784 0.5750 0.7003 0.122 Uiso 1 1 calc R . .
B121 B 0.3908(10) 0.5563(8) 0.5776(8) 0.126(7) Uiso 1 1 d DU . .
H121 H 0.4092 0.5022 0.5917 0.151 Uiso 1 1 calc R . .
Co2 Co 0.28392(8) 0.20484(6) 0.40723(6) 0.0509(3) Uani 1 1 d . . .
C200 C 0.2920(6) 0.1419(5) 0.3429(5) 0.062(2) Uiso 1 1 d DU . .
H200 H 0.2646 0.1035 0.3947 0.074 Uiso 1 1 calc R . .
C201 C 0.2245(8) 0.2058(5) 0.3338(6) 0.073(3) Uiso 1 1 d DU . .
H201 H 0.1642 0.1976 0.3820 0.088 Uiso 1 1 calc R . .
C211 C 0.1982(5) 0.1462(4) 0.5001(4) 0.0472(18) Uiso 1 1 d DU . .
H211 H 0.1882 0.1237 0.4594 0.057 Uiso 1 1 calc R . .
C212 C 0.2994(8) 0.1378(6) 0.4967(6) 0.079(3) Uiso 1 1 d DU . .
H212 H 0.3381 0.1096 0.4574 0.095 Uiso 1 1 calc R . .
B202 B 0.2768(9) 0.2852(7) 0.3211(7) 0.091(4) Uiso 1 1 d DU . .
H202 H 0.2426 0.3155 0.3596 0.109 Uiso 1 1 calc R . .
B203 B 0.3880(10) 0.2639(7) 0.3188(7) 0.095(4) Uiso 1 1 d DU . .
H203 H 0.4100 0.2844 0.3558 0.114 Uiso 1 1 calc R . .
B204 B 0.3952(8) 0.1734(6) 0.3351(6) 0.076(3) Uiso 1 1 d DU . .
H204 H 0.4192 0.1506 0.3808 0.091 Uiso 1 1 calc R . .
B205 B 0.3793(8) 0.1476(6) 0.2620(6) 0.076(3) Uiso 1 1 d DU . .
H205 H 0.4137 0.1031 0.2443 0.091 Uiso 1 1 calc R . .
B206 B 0.2666(9) 0.1681(7) 0.2620(7) 0.101(5) Uiso 1 1 d DU . .
H206 H 0.2266 0.1376 0.2445 0.122 Uiso 1 1 calc R . .
B207 B 0.2601(9) 0.2610(7) 0.2470(7) 0.098(5) Uiso 1 1 d DU . .
H207 H 0.2155 0.2908 0.2190 0.117 Uiso 1 1 calc R . .
B208 B 0.3647(9) 0.2950(7) 0.2368(7) 0.093(4) Uiso 1 1 d DU . .
H208 H 0.3894 0.3462 0.2014 0.112 Uiso 1 1 calc R . .
B209 B 0.4354(8) 0.2260(6) 0.2450(6) 0.079(3) Uiso 1 1 d DU . .
H209 H 0.5077 0.2327 0.2138 0.094 Uiso 1 1 calc R . .
B210 B 0.3575(8) 0.2225(6) 0.2015(7) 0.085(4) Uiso 1 1 d DU . .
H210 H 0.3768 0.2263 0.1436 0.102 Uiso 1 1 calc R . .
B213 B 0.3450(11) 0.2221(7) 0.4765(8) 0.113(6) Uiso 1 1 d DU . .
H213 H 0.4062 0.2343 0.4291 0.136 Uiso 1 1 calc R . .
B214 B 0.2575(10) 0.2810(9) 0.4688(8) 0.109(5) Uiso 1 1 d DU . .
H214 H 0.2764 0.3223 0.4186 0.131 Uiso 1 1 calc R . .
B215 B 0.1638(9) 0.2308(6) 0.4824(6) 0.077(3) Uiso 1 1 d DU . .
H215 H 0.1355 0.2466 0.4381 0.093 Uiso 1 1 calc R . .
B216 B 0.1340(7) 0.1754(5) 0.5725(5) 0.063(3) Uiso 1 1 d DU . .
H216 H 0.0636 0.1589 0.6039 0.076 Uiso 1 1 calc R . .
B217 B 0.2181(7) 0.1153(6) 0.5815(6) 0.069(3) Uiso 1 1 d DU . .
H217 H 0.2047 0.0627 0.6166 0.083 Uiso 1 1 calc R . .
B218 B 0.3128(10) 0.1674(8) 0.5669(8) 0.127(7) Uiso 1 1 d DU . .
H218 H 0.3631 0.1476 0.5935 0.152 Uiso 1 1 calc R . .
B219 B 0.2828(10) 0.2562(8) 0.5500(8) 0.131(7) Uiso 1 1 d DU . .
H219 H 0.3132 0.2942 0.5664 0.157 Uiso 1 1 calc R . .
B220 B 0.1684(9) 0.2612(7) 0.5552(7) 0.098(5) Uiso 1 1 d DU . .
H220 H 0.1225 0.3002 0.5750 0.117 Uiso 1 1 calc R . .
B221 B 0.2072(9) 0.1922(7) 0.6146(8) 0.105(5) Uiso 1 1 d DU . .
H221 H 0.1880 0.1887 0.6724 0.126 Uiso 1 1 calc R . .
Co3 Co 0.49322(16) 0.00889(13) 0.07777(12) 0.0519(5) Uani 0.50 1 d P A -1
C300 C 0.455(2) -0.0636(15) 0.1719(16) 0.117(10) Uiso 0.50 1 d PDU B -1
H300 H 0.5132 -0.0377 0.1741 0.141 Uiso 0.50 1 calc PR B -1
C301 C 0.3813(17) -0.0100(13) 0.1738(12) 0.099(8) Uiso 0.50 1 d PDU B -1
H301 H 0.4028 0.0386 0.1794 0.119 Uiso 0.50 1 calc PR B -1
C311 C 0.5691(18) 0.0608(13) 0.1150(16) 0.122(11) Uiso 0.50 1 d PDU C -1
C312 C 0.6286(18) 0.0140(13) 0.0627(11) 0.103(8) Uiso 0.50 1 d PDU C -1
H312 H 0.6168 -0.0405 0.0927 0.124 Uiso 0.50 1 calc PR C -1
B302 B 0.3560(15) 0.0012(10) 0.0941(10) 0.074(6) Uiso 0.50 1 d PDU B -1
H302 H 0.3643 0.0549 0.0617 0.088 Uiso 0.50 1 calc PR B -1
B303 B 0.4223(15) -0.0543(11) 0.0435(12) 0.087(8) Uiso 0.50 1 d PDU B -1
H303 H 0.4600 -0.0290 -0.0128 0.105 Uiso 0.50 1 calc PR B -1
B304 B 0.4909(17) -0.0972(17) 0.0951(13) 0.127(13) Uiso 0.50 1 d PDU B -1
H304 H 0.5636 -0.0927 0.0651 0.153 Uiso 0.50 1 calc PR B -1
B305 B 0.4201(19) -0.1481(15) 0.1788(14) 0.139(15) Uiso 0.50 1 d PDU B -1
H305 H 0.4448 -0.1962 0.2058 0.167 Uiso 0.50 1 calc PR B -1
B306 B 0.345(2) -0.0931(15) 0.2326(16) 0.18(2) Uiso 0.50 1 d PDU B -1
H306 H 0.3208 -0.1063 0.2917 0.216 Uiso 0.50 1 calc PR B -1
B307 B 0.2826(14) -0.0488(11) 0.1782(11) 0.094(9) Uiso 0.50 1 d PDU B -1
H307 H 0.2150 -0.0318 0.2044 0.113 Uiso 0.50 1 calc PR B -1
B308 B 0.3071(14) -0.0773(11) 0.0981(11) 0.100(9) Uiso 0.50 1 d PDU B -1
H308 H 0.2549 -0.0794 0.0736 0.120 Uiso 0.50 1 calc PR B -1
B309 B 0.3926(15) -0.1398(11) 0.0992(12) 0.112(11) Uiso 0.50 1 d PDU B -1
H309 H 0.3964 -0.1835 0.0755 0.134 Uiso 0.50 1 calc PR B -1
B310 B 0.3065(16) -0.1361(11) 0.1802(11) 0.089(8) Uiso 0.50 1 d PDU B -1
H310 H 0.2549 -0.1778 0.2078 0.107 Uiso 0.50 1 calc PR B -1
B313 B 0.6051(14) 0.0242(10) -0.0190(12) 0.072(6) Uiso 0.50 1 d PDU C -1
H313 H 0.5884 -0.0237 -0.0289 0.086 Uiso 0.50 1 calc PR C -1
B314 B 0.5196(14) 0.0867(12) -0.0172(14) 0.103(10) Uiso 0.50 1 d PDU C -1
H314 H 0.4592 0.0697 -0.0249 0.123 Uiso 0.50 1 calc PR C -1
B315 B 0.5053(17) 0.1100(14) 0.0646(12) 0.085(8) Uiso 0.50 1 d PDU C -1
H315 H 0.4334 0.1029 0.0968 0.103 Uiso 0.50 1 calc PR C -1
B316 B 0.5988(17) 0.1488(12) 0.0742(16) 0.125(13) Uiso 0.50 1 d PDU C -1
H316 H 0.5964 0.1862 0.1056 0.150 Uiso 0.50 1 calc PR C -1
B317 B 0.6834(18) 0.0872(13) 0.0653(13) 0.18(2) Uiso 0.50 1 d PDU C -1
H317 H 0.7376 0.0863 0.0885 0.213 Uiso 0.50 1 calc PR C -1
B318 B 0.7020(13) 0.0661(10) -0.0178(11) 0.081(7) Uiso 0.50 1 d PDU C -1
H318 H 0.7702 0.0516 -0.0462 0.097 Uiso 0.50 1 calc PR C -1
B319 B 0.6343(13) 0.1121(9) -0.0665(10) 0.074(6) Uiso 0.50 1 d PDU C -1
H319 H 0.6589 0.1277 -0.1256 0.089 Uiso 0.50 1 calc PR C -1
B320 B 0.5651(15) 0.1665(11) -0.0178(15) 0.121(12) Uiso 0.50 1 d PDU C -1
H320 H 0.5420 0.2156 -0.0442 0.145 Uiso 0.50 1 calc PR C -1
B321 B 0.6762(16) 0.1514(10) -0.0134(12) 0.083(7) Uiso 0.50 1 d PDU C -1
H321 H 0.7251 0.1950 -0.0389 0.100 Uiso 0.50 1 calc PR C -1
H311 H 0.5032 0.0554 0.1541 0.100 Uiso 0.50 1 d PR C -1
N403 N 0.0653(12) 0.0797(10) 0.4232(10) 0.100 Uiso 0.676(14) 1 d PU D -1
C404 C 0.0500(15) 0.0412(12) 0.4021(12) 0.100 Uiso 0.676(14) 1 d PU D -1
C405 C 0.0116(15) -0.0089(11) 0.3854(12) 0.100 Uiso 0.676(14) 1 d PU D -1
H40C H 0.0197 -0.0532 0.4143 0.150 Uiso 0.676(14) 1 calc PR D -1
H40B H 0.0399 -0.0074 0.3355 0.150 Uiso 0.676(14) 1 calc PR D -1
H40A H -0.0517 -0.0011 0.3947 0.150 Uiso 0.676(14) 1 calc PR D -1
O3S O 0.6732(12) 0.8163(10) 0.2004(10) 0.100 Uiso 0.494(11) 1 d PDU E -1
C1S C 0.5556(19) 0.8773(13) 0.2901(16) 0.100 Uiso 0.494(11) 1 d PDU E -1
C2S C 0.6170(18) 0.8197(14) 0.2702(11) 0.100 Uiso 0.494(11) 1 d PDU E -1
C4S C 0.7513(15) 0.8601(14) 0.1664(14) 0.100 Uiso 0.494(11) 1 d PDU E -1
C5S C 0.8281(18) 0.8540(16) 0.0993(14) 0.100 Uiso 0.494(11) 1 d PDU E -1
F2 F 0.9303(16) 0.5494(12) -0.0095(13) 0.195(8) Uiso 0.67 1 d PU F -1
F3 F 0.9613(18) 0.4934(13) 0.0771(14) 0.218(10) Uiso 0.67 1 d PU F -1
F4 F 0.9443(12) 0.4567(9) 0.0054(10) 0.156(6) Uiso 0.67 1 d PU F -1
B1 B 1.0000 0.5000 0.0000 0.075(5) Uiso 1 2 d SU F -1
N400 N 0.3698(9) 0.4921(7) 0.3097(7) 0.109(4) Uiso 1 1 d U G -1
C401 C 0.3702(8) 0.4788(6) 0.3645(7) 0.074(3) Uiso 1 1 d U G -1
C402 C 0.3691(13) 0.4605(10) 0.4393(10) 0.128(6) Uiso 1 1 d U G -1

loop_
_atom_site_aniso_label
_atom_site_aniso_U_11
_atom_site_aniso_U_22
_atom_site_aniso_U_33
_atom_site_aniso_U_23
_atom_site_aniso_U_13
_atom_site_aniso_U_12
Ag1 0.0307(3) 0.0480(3) 0.0533(4) -0.0149(3) -0.0099(2) 0.0109(2)
Ag2 0.0404(3) 0.0987(5) 0.0566(4) -0.0485(4) -0.0248(3) 0.0203(3)
Ag3 0.0711(4) 0.0425(3) 0.0621(4) -0.0124(3) -0.0310(3) -0.0061(3)
N1 0.022(2) 0.047(3) 0.032(3) -0.010(2) -0.007(2) 0.004(2)
N1' 0.035(3) 0.046(3) 0.028(3) -0.010(2) -0.007(2) 0.008(2)
N1A 0.038(3) 0.078(4) 0.046(3) -0.033(3) -0.010(3) -0.003(3)
N1B 0.031(3) 0.078(4) 0.046(3) -0.035(3) -0.016(3) 0.016(3)
N1C 0.053(3) 0.041(3) 0.035(3) -0.005(3) -0.016(3) 0.003(2)
N1D 0.049(3) 0.043(3) 0.047(4) -0.005(3) -0.015(3) -0.001(3)
N12 0.037(3) 0.078(5) 0.054(4) -0.031(4) -0.027(3) 0.011(3)
N12' 0.042(3) 0.074(5) 0.038(3) -0.027(3) -0.012(3) 0.013(3)
N12A 0.053(4) 0.055(4) 0.069(4) -0.021(3) -0.030(4) 0.002(3)
N12B 0.089(6) 0.055(4) 0.049(4) -0.004(3) -0.025(4) -0.015(4)
N12C 0.034(3) 0.046(3) 0.045(3) -0.016(3) -0.015(3) 0.008(2)
N12D 0.049(4) 0.051(4) 0.070(5) -0.018(4) 0.001(3) -0.009(3)
C2 0.028(3) 0.051(4) 0.032(3) -0.016(3) -0.008(3) 0.006(3)
C2' 0.035(3) 0.051(4) 0.034(3) -0.015(3) -0.014(3) 0.010(3)
C2A 0.039(4) 0.082(4) 0.041(4) -0.032(4) -0.013(3) 0.003(4)
C2B 0.027(3) 0.084(4) 0.046(4) -0.039(3) -0.014(3) 0.008(3)
C2C 0.048(4) 0.044(4) 0.036(4) -0.002(3) -0.011(3) 0.003(3)
C2D 0.052(4) 0.036(3) 0.034(4) -0.003(3) -0.015(3) 0.000(3)
C3 0.028(4) 0.098(7) 0.053(5) -0.043(5) -0.012(3) 0.014(4)
C3' 0.048(5) 0.101(7) 0.049(5) -0.032(5) -0.025(4) 0.033(5)
C3A 0.057(5) 0.086(5) 0.057(5) -0.034(4) -0.029(4) 0.007(5)
C3B 0.040(4) 0.084(5) 0.057(5) -0.038(4) -0.023(4) 0.007(4)
C3C 0.057(4) 0.041(4) 0.073(6) 0.011(4) -0.007(5) -0.002(3)
C3D 0.049(4) 0.041(4) 0.065(5) -0.001(4) -0.009(4) 0.000(3)
C4 0.035(4) 0.152(11) 0.063(6) -0.070(7) -0.004(4) 0.007(5)
C4' 0.077(7) 0.148(11) 0.070(6) -0.054(7) -0.053(6) 0.054(7)
C4A 0.075(7) 0.091(6) 0.064(6) -0.023(5) -0.031(5) 0.013(6)
C4B 0.054(5) 0.085(5) 0.073(6) -0.046(5) -0.026(5) 0.010(5)
C4C 0.049(5) 0.062(5) 0.149(12) 0.019(7) 0.002(7) 0.003(4)
C4D 0.065(5) 0.041(4) 0.094(8) -0.004(5) -0.013(5) 0.003(4)
C5 0.042(4) 0.128(9) 0.035(4) -0.039(5) -0.008(3) 0.000(5)
C5' 0.085(7) 0.137(10) 0.049(5) -0.051(6) -0.036(5) 0.045(7)
C5A 0.076(7) 0.082(6) 0.058(6) -0.014(5) -0.017(5) -0.011(5)
C5B 0.047(5) 0.073(5) 0.069(5) -0.035(4) -0.023(4) 0.013(4)
C5C 0.054(5) 0.059(5) 0.121(10) 0.015(6) 0.004(6) 0.015(4)
C5D 0.049(4) 0.051(4) 0.088(7) -0.006(5) -0.010(5) 0.010(3)
C6 0.033(3) 0.068(5) 0.034(4) -0.013(3) -0.010(3) -0.003(3)
C6' 0.054(4) 0.062(5) 0.032(4) -0.020(3) -0.014(3) 0.016(4)
C6A 0.045(4) 0.079(5) 0.052(5) -0.025(4) -0.008(4) -0.013(4)
C6B 0.036(4) 0.080(5) 0.055(4) -0.033(4) -0.018(4) 0.018(4)
C6C 0.060(4) 0.050(4) 0.050(5) -0.001(4) -0.014(4) 0.013(3)
C6D 0.055(4) 0.044(4) 0.064(6) -0.002(4) -0.013(4) -0.001(3)
C7 0.040(4) 0.079(6) 0.035(4) -0.013(4) -0.014(3) -0.002(4)
C7' 0.060(5) 0.062(5) 0.029(4) -0.014(3) -0.002(3) 0.010(4)
C7A 0.061(6) 0.079(6) 0.065(6) -0.028(5) -0.013(5) -0.018(5)
C7B 0.048(5) 0.076(6) 0.055(4) -0.024(4) -0.018(4) 0.017(4)
C7C 0.061(5) 0.049(4) 0.044(4) -0.009(4) -0.016(4) 0.013(4)
C7D 0.054(5) 0.052(5) 0.083(7) 0.002(5) -0.015(5) -0.001(4)
C8 0.048(4) 0.080(6) 0.049(5) -0.012(4) -0.025(4) 0.002(4)
C8' 0.064(5) 0.062(5) 0.032(4) -0.019(4) -0.005(4) 0.014(4)
C8A 0.048(5) 0.086(7) 0.078(6) -0.037(5) -0.016(5) -0.012(5)
C8B 0.054(5) 0.072(6) 0.057(4) -0.019(4) -0.021(4) 0.020(4)
C8C 0.055(5) 0.051(4) 0.042(4) -0.012(3) -0.019(4) 0.011(3)
C8D 0.058(6) 0.056(5) 0.098(8) -0.002(5) -0.017(5) -0.004(4)
C9 0.041(4) 0.071(6) 0.047(4) -0.009(4) -0.022(3) 0.000(4)
C9' 0.051(4) 0.062(5) 0.032(4) -0.017(3) -0.001(3) 0.010(4)
C9A 0.039(4) 0.072(5) 0.074(5) -0.036(4) -0.014(4) -0.003(4)
C9B 0.062(5) 0.074(6) 0.052(4) -0.014(4) -0.021(4) 0.010(5)
C9C 0.052(4) 0.043(3) 0.036(4) -0.013(3) -0.023(3) 0.009(3)
C9D 0.049(5) 0.060(5) 0.088(7) -0.010(5) -0.012(4) -0.007(4)
C10 0.054(5) 0.157(12) 0.077(7) -0.073(8) -0.038(5) 0.036(6)
C10' 0.070(5) 0.084(7) 0.037(4) -0.030(4) -0.016(4) 0.018(5)
C10A 0.053(5) 0.078(5) 0.060(5) -0.020(4) -0.024(4) -0.003(4)
C10B 0.125(10) 0.062(6) 0.063(6) 0.002(5) -0.039(7) -0.003(6)
C10C 0.043(4) 0.048(4) 0.036(4) -0.015(3) -0.014(3) 0.001(3)
C10D 0.090(9) 0.074(6) 0.119(11) -0.041(7) 0.050(8) -0.031(6)
C11 0.063(5) 0.129(10) 0.072(6) -0.067(7) -0.047(5) 0.034(6)
C11' 0.062(5) 0.092(7) 0.041(4) -0.031(4) -0.020(4) 0.021(5)
C11A 0.056(5) 0.058(5) 0.067(5) -0.015(4) -0.030(5) -0.002(4)
C11B 0.144(11) 0.055(5) 0.070(6) -0.007(4) -0.050(7) -0.020(6)
C11C 0.032(3) 0.051(4) 0.048(4) -0.020(3) -0.010(3) 0.007(3)
C11D 0.085(8) 0.067(6) 0.134(12) -0.048(7) 0.046(7) -0.026(6)
C12D 0.084(9) 0.054(6) 0.22(2) -0.035(9) 0.054(9) -0.007(6)
C13 0.073(6) 0.097(8) 0.128(10) -0.081(8) -0.066(7) 0.037(6)
C13' 0.048(4) 0.088(6) 0.036(4) -0.033(4) -0.010(3) 0.014(4)
C13A 0.066(6) 0.051(4) 0.068(6) -0.013(4) -0.030(5) -0.004(4)
C13B 0.28(2) 0.076(8) 0.062(7) 0.011(6) -0.070(11) -0.081(11)
C13C 0.035(3) 0.047(4) 0.038(4) -0.018(3) -0.012(3) 0.008(3)
C13D 0.080(8) 0.056(6) 0.186(16) -0.032(8) 0.048(9) -0.005(5)
C14 0.062(5) 0.091(8) 0.115(9) -0.061(7) -0.054(6) 0.013(5)
C14' 0.043(4) 0.073(6) 0.040(4) -0.021(4) -0.008(3) 0.015(4)
C14A 0.063(5) 0.051(5) 0.079(6) -0.025(4) -0.020(5) -0.006(4)
C14B 0.24(2) 0.078(7) 0.072(7) -0.008(5) -0.074(11) -0.049(10)
C14C 0.036(3) 0.060(4) 0.034(4) -0.017(3) -0.012(3) 0.016(3)
Co1 0.0609(8) 0.1392(15) 0.0402(7) -0.0181(8) -0.0219(6) 0.0149(9)
Co2 0.0625(7) 0.0480(6) 0.0401(6) -0.0031(5) -0.0177(5) -0.0151(5)
Co3 0.0526(13) 0.0600(14) 0.0443(12) -0.0217(10) -0.0116(10) 0.0067(10)

loop_
_atom_type_symbol
_atom_type_description
_atom_type_scat_dispersion_real
_atom_type_scat_dispersion_imag
_atom_type_scat_source
C C 0.0033 0.0016 'International Tables Vol C Tables 4.2.6.8 and 6.1.1.4'
H H 0.0000 0.0000 'International Tables Vol C Tables 4.2.6.8 and 6.1.1.4'
B B 0.0013 0.0007 'International Tables Vol C Tables 4.2.6.8 and 6.1.1.4'
N N 0.0061 0.0033 'International Tables Vol C Tables 4.2.6.8 and 6.1.1.4'
O O 0.0106 0.0060 'International Tables Vol C Tables 4.2.6.8 and 6.1.1.4'
F F 0.0171 0.0103 'International Tables Vol C Tables 4.2.6.8 and 6.1.1.4'
Co Co 0.3494 0.9721 'International Tables Vol C Tables 4.2.6.8 and 6.1.1.4'
Ag Ag -0.8971 1.1015 'International Tables Vol C Tables 4.2.6.8 and 6.1.1.4'

loop_
_geom_angle_atom_site_label_1
_geom_angle_atom_site_label_2
_geom_angle_atom_site_label_3
_geom_angle
_geom_angle_site_symmetry_1
_geom_angle_site_symmetry_3
_geom_angle_publ_flag
N12C Ag1 N12D 125.3(3) . 2_565 y
N12C Ag1 N1' 124.9(2) . . y
N12D Ag1 N1' 98.5(3) 2_565 . y
N12C Ag1 N1 119.1(2) . . y
N12D Ag1 N1 106.3(2) 2_565 . y
N1' Ag1 N1 68.10(19) . . y
N12 Ag2 N12' 126.4(2) 2_565 . y
N12 Ag2 N1A 124.0(2) 2_565 . y
N12' Ag2 N1A 98.5(2) . . y
N12 Ag2 N1B 111.4(2) 2_565 . y
N12' Ag2 N1B 114.0(2) . . y
N1A Ag2 N1B 68.5(2) . . y
N12A Ag3 N12B 122.5(3) 2_565 . y
N12A Ag3 N1C 124.8(3) 2_565 . ?
N12B Ag3 N1C 99.9(3) . . y
N12A Ag3 N1D 126.8(3) 2_565 . y
N12B Ag3 N1D 100.7(3) . . y
N1C Ag3 N1D 68.4(2) . . y
C6 N1 C2 119.6(6) . . ?
C6 N1 Ag1 121.2(5) . . y
C2 N1 Ag1 119.1(4) . . y
C2' N1' C6' 118.9(6) . . ?
C2' N1' Ag1 119.8(5) . . y
C6' N1' Ag1 120.2(5) . . y
C6A N1A C2A 118.3(8) . . ?
C6A N1A Ag2 122.4(5) . . y
C2A N1A Ag2 118.9(6) . . y
C2B N1B C6B 118.2(7) . . ?
C2B N1B Ag2 117.8(6) . . y
C6B N1B Ag2 122.7(5) . . y
C6C N1C C2C 118.3(7) . . ?
C6C N1C Ag3 121.8(6) . . y
C2C N1C Ag3 119.7(5) . . y
C2D N1D C6D 119.7(7) . . ?
C2D N1D Ag3 118.6(5) . . y
C6D N1D Ag3 121.6(5) . . y
C11 N12 C13 117.2(8) . . ?
C11 N12 Ag2 120.5(5) . 2_565 ?
C13 N12 Ag2 122.3(6) . 2_565 ?
C13' N12' C11' 116.6(7) . . ?
C13' N12' Ag2 116.2(5) . . ?
C11' N12' Ag2 127.0(6) . . ?
C11A N12A C13A 117.6(8) . . ?
C11A N12A Ag3 118.6(6) . 2_565 ?
C13A N12A Ag3 123.5(6) . 2_565 ?
C13B N12B C11B 116.8(9) . . ?
C13B N12B Ag3 113.9(7) . . ?
C11B N12B Ag3 129.2(7) . . ?
C13C N12C C11C 116.4(6) . . ?
C13C N12C Ag1 126.1(5) . . ?
C11C N12C Ag1 116.7(5) . . ?
C13D N12D C11D 115.6(10) . . ?
C13D N12D Ag1 119.1(7) . 2_565 ?
C11D N12D Ag1 125.1(7) . 2_565 ?
N1 C2 C3 121.1(7) . . ?
N1 C2 C2' 116.5(6) . . ?
C3 C2 C2' 122.3(6) . . ?
N1' C2' C3' 121.1(7) . . ?
N1' C2' C2 115.7(6) . . ?
C3' C2' C2 123.1(7) . . ?
N1A C2A C3A 121.4(9) . . ?
N1A C2A C2B 115.8(7) . . ?
C3A C2A C2B 122.8(8) . . ?
N1B C2B C3B 121.2(9) . . ?
N1B C2B C2A 116.9(7) . . ?
C3B C2B C2A 121.9(8) . . ?
N1C C2C C3C 121.4(8) . . ?
N1C C2C C2D 115.9(7) . . ?
C3C C2C C2D 122.8(7) . . ?
N1D C2D C3D 120.6(8) . . ?
N1D C2D C2C 117.3(7) . . ?
C3D C2D C2C 122.1(7) . . ?
C4 C3 C2 118.6(8) . . ?
C4' C3' C2' 119.4(8) . . ?
C4A C3A C2A 118.7(9) . . ?
C4B C3B C2B 118.7(9) . . ?
C4C C3C C2C 119.6(9) . . ?
C4D C3D C2D 119.2(8) . . ?
C3 C4 C5 120.2(8) . . ?
C5' C4' C3' 120.5(9) . . ?
C5A C4A C3A 122.1(10) . . ?
C3B C4B C5B 121.4(9) . . ?
C3C C4C C5C 119.4(10) . . ?
C5D C4D C3D 121.0(9) . . ?
C4 C5 C6 118.0(7) . . ?
C4' C5' C6' 117.5(8) . . ?
C4A C5A C6A 116.1(11) . . ?
C4B C5B C6B 116.6(10) . . ?
C6C C5C C4C 118.2(10) . . ?
C4D C5D C6D 116.9(9) . . ?
N1 C6 C5 122.4(7) . . ?
N1 C6 C7 115.7(7) . . ?
C5 C6 C7 121.9(7) . . ?
N1' C6' C5' 122.5(7) . . ?
N1' C6' C7' 117.4(7) . . ?
C5' C6' C7' 120.1(8) . . ?
N1A C6A C5A 123.4(9) . . ?
N1A C6A C7A 117.1(9) . . ?
C5A C6A C7A 119.5(10) . . ?
N1B C6B C5B 123.8(8) . . ?
N1B C6B C7B 114.3(8) . . ?
C5B C6B C7B 121.9(9) . . ?
N1C C6C C5C 123.1(9) . . ?
N1C C6C C7C 117.1(8) . . ?
C5C C6C C7C 119.8(9) . . ?
N1D C6D C5D 122.6(8) . . ?
N1D C6D C7D 115.9(8) . . ?
C5D C6D C7D 121.4(9) . . ?
C8 C7 C6 176.3(10) . . y
C8' C7' C6' 179.0(10) . . y
C8A C7A C6A 178.6(12) . . y
C8B C7B C6B 174.5(11) . . y
C8C C7C C6C 175.0(10) . . y
C8D C7D C6D 172.7(11) . . y
C7 C8 C9 177.3(10) . . y
C7' C8' C9' 175.9(9) . . y
C7A C8A C9A 177.4(11) . . y
C7B C8B C9B 179.0(13) . . y
C7C C8C C9C 173.8(10) . . y
C7D C8D C9D 171.9(13) . . y
C14 C9 C10 116.7(8) . . ?
C14 C9 C8 121.0(8) . . ?
C10 C9 C8 122.3(9) . . ?
C14' C9' C10' 118.7(7) . . ?
C14' C9' C8' 119.3(8) . . ?
C10' C9' C8' 122.1(8) . . ?
C10A C9A C14A 116.9(8) . . ?
C10A C9A C8A 120.6(10) . . ?
C14A C9A C8A 122.5(10) . . ?
C14B C9B C10B 116.0(10) . . ?
C14B C9B C8B 121.8(10) . . ?
C10B C9B C8B 122.2(10) . . ?
C10C C9C C14C 116.9(7) . . ?
C10C C9C C8C 120.0(7) . . ?
C14C C9C C8C 123.1(7) . . ?
C10D C9D C12D 114.0(10) . . ?
C10D C9D C8D 122.1(10) . . ?
C12D C9D C8D 123.8(11) . . ?
C9 C10 C11 119.5(9) . . ?
C11' C10' C9' 118.5(8) . . ?
C11A C10A C9A 119.2(9) . . ?
C9B C10B C11B 120.0(10) . . ?
C11C C10C C9C 119.5(7) . . ?
C9D C10D C11D 121.8(11) . . ?
N12 C11 C10 124.0(9) . . ?
N12' C11' C10' 123.2(9) . . ?
N12A C11A C10A 122.9(9) . . ?
N12B C11B C10B 123.4(10) . . ?
N12C C11C C10C 123.5(7) . . ?
N12D C11D C10D 122.7(11) . . ?
C9D C12D C13D 121.9(11) . . ?
N12 C13 C14 122.7(9) . . ?
N12' C13' C14' 124.6(7) . . ?
N12A C13A C14A 123.7(10) . . ?
N12B C13B C14B 123.6(11) . . ?
N12C C13C C14C 124.5(7) . . ?
N12D C13D C12D 123.2(11) . . ?
C9 C14 C13 119.8(9) . . ?
C13' C14' C9' 118.5(8) . . ?
C13A C14A C9A 119.6(9) . . ?
C9B C14B C13B 120.3(11) . . ?
C13C C14C C9C 119.1(7) . . ?
B106 C100 B105 63.1(8) . . ?
B106 C100 B104 112.7(11) . . ?
B105 C100 B104 60.8(7) . . ?
B106 C100 C101 59.6(9) . . ?
B105 C100 C101 111.9(12) . . ?
B104 C100 C101 113.7(13) . . ?
B107 C101 B106 59.7(8) . . ?
B107 C101 B102 58.5(8) . . ?
B106 C101 B102 104.1(12) . . ?
B107 C101 C100 103.1(12) . . ?
B106 C101 C100 56.9(9) . . ?
B102 C101 C100 101.3(15) . . ?
C112 C111 B117 62.2(8) . . ?
C112 C111 B116 107.8(11) . . ?
B117 C111 B116 60.3(7) . . ?
C112 C111 B115 105.4(13) . . ?
B117 C111 B115 108.8(11) . . ?
B116 C111 B115 59.9(7) . . ?
B113 C112 C111 107.9(12) . . ?
B113 C112 B117 100.8(10) . . ?
C111 C112 B117 60.6(8) . . ?
B113 C112 B118 57.8(7) . . ?
C111 C112 B118 105.7(11) . . ?
B117 C112 B118 54.6(7) . . ?
B107 B102 B103 108.2(12) . . ?
B107 B102 B108 61.6(8) . . ?
B103 B102 B108 59.5(8) . . ?
B107 B102 C101 59.7(8) . . ?
B103 B102 C101 109.4(16) . . ?
B108 B102 C101 110.4(12) . . ?
B104 B103 B109 62.0(8) . . ?
B104 B103 B108 112.3(11) . . ?
B109 B103 B108 61.9(8) . . ?
B104 B103 B102 112.7(13) . . ?
B109 B103 B102 111.5(13) . . ?
B108 B103 B102 60.3(8) . . ?
B103 B104 C100 102.7(11) . . ?
B103 B104 B105 103.8(10) . . ?
C100 B104 B105 58.7(7) . . ?
B103 B104 B109 59.1(7) . . ?
C100 B104 B109 105.1(12) . . ?
B105 B104 B109 58.8(7) . . ?
C100 B105 B110 104.6(12) . . ?
C100 B105 B109 108.5(13) . . ?
B110 B105 B109 62.2(15) . . ?
C100 B105 B104 60.5(7) . . ?
B110 B105 B104 109.6(14) . . ?
B109 B105 B104 61.2(8) . . ?
C100 B105 B106 58.2(8) . . ?
B110 B105 B106 58.2(8) . . ?
B109 B105 B106 109.3(15) . . ?
B104 B105 B106 108.5(11) . . ?
C100 B106 B110 105.7(12) . . ?
C100 B106 B107 108.0(13) . . ?
B110 B106 B107 60.6(8) . . ?
C100 B106 C101 63.5(12) . . ?
B110 B106 C101 109.5(12) . . ?
B107 B106 C101 59.5(8) . . ?
C100 B106 B105 58.7(7) . . ?
B110 B106 B105 59.0(8) . . ?
B107 B106 B105 108.2(12) . . ?
C101 B106 B105 111.6(14) . . ?
B102 B107 C101 61.7(8) . . ?
B102 B107 B106 107.4(13) . . ?
C101 B107 B106 60.8(8) . . ?
B102 B107 B110 106.3(12) . . ?
C101 B107 B110 109.2(13) . . ?
B106 B107 B110 59.0(8) . . ?
B102 B107 B108 60.0(8) . . ?
C101 B107 B108 110.7(13) . . ?
B106 B107 B108 106.4(12) . . ?
B110 B107 B108 58.7(8) . . ?
B110 B108 B103 105.6(14) . . ?
B110 B108 B102 106.1(12) . . ?
B103 B108 B102 60.2(8) . . ?
B110 B108 B107 59.9(8) . . ?
B103 B108 B107 106.2(12) . . ?
B102 B108 B107 58.4(8) . . ?
B110 B108 B109 61.5(14) . . ?
B103 B108 B109 59.0(8) . . ?
B102 B108 B109 109.2(13) . . ?
B107 B108 B109 110.3(15) . . ?
B103 B109 B105 104.6(13) . . ?
B103 B109 B108 59.1(8) . . ?
B105 B109 B108 105.8(18) . . ?
B103 B109 B104 58.9(7) . . ?
B105 B109 B104 60.0(8) . . ?
B108 B109 B104 107.5(12) . . ?
B103 B109 B110 102.8(13) . . ?
B105 B109 B110 58.8(11) . . ?
B108 B109 B110 57.7(10) . . ?
B104 B109 B110 106.1(13) . . ?
B106 B110 B108 109.8(12) . . ?
B106 B110 B105 62.7(8) . . ?
B108 B110 B105 108.5(15) . . ?
B106 B110 B107 60.4(8) . . ?
B108 B110 B107 61.5(8) . . ?
B105 B110 B107 111.0(12) . . ?
B106 B110 B109 110.4(12) . . ?
B108 B110 B109 60.8(9) . . ?
B105 B110 B109 59.0(9) . . ?
B107 B110 B109 111.0(12) . . ?
B114 B113 C112 114.5(9) . . ?
B114 B113 B118 116.9(8) . . ?
C112 B113 B118 66.6(7) . . ?
B114 B113 B119 63.6(6) . . ?
C112 B113 B119 115.9(9) . . ?
B118 B113 B119 62.1(6) . . ?
B113 B114 B120 106.3(7) . . ?
B113 B114 B115 104.5(9) . . ?
B120 B114 B115 59.3(6) . . ?
B113 B114 B119 62.1(6) . . ?
B120 B114 B119 57.7(6) . . ?
B115 B114 B119 105.4(8) . . ?
B120 B115 B116 58.3(7) . . ?
B120 B115 B114 59.7(7) . . ?
B116 B115 B114 103.1(9) . . ?
B120 B115 C111 107.8(10) . . ?
B116 B115 C111 58.7(7) . . ?
B114 B115 C111 106.4(12) . . ?
B121 B116 B120 66.2(7) . . ?
B121 B116 C111 113.4(10) . . ?
B120 B116 C111 111.6(10) . . ?
B121 B116 B117 62.3(7) . . ?
B120 B116 B117 113.2(10) . . ?
C111 B116 B117 59.5(7) . . ?
B121 B116 B115 115.1(10) . . ?
B120 B116 B115 60.2(7) . . ?
C111 B116 B115 61.4(7) . . ?
B117 B116 B115 109.5(11) . . ?
B118 B117 C111 111.6(13) . . ?
B118 B117 B116 106.1(11) . . ?
C111 B117 B116 60.2(7) . . ?
B118 B117 C112 65.1(8) . . ?
C111 B117 C112 57.2(10) . . ?
B116 B117 C112 103.9(12) . . ?
B118 B117 B121 62.2(8) . . ?
C111 B117 B121 109.5(11) . . ?
B116 B117 B121 57.0(7) . . ?
C112 B117 B121 112.3(11) . . ?
B117 B118 B113 103.6(11) . . ?
B117 B118 B121 62.1(8) . . ?
B113 B118 B121 104.7(10) . . ?
B117 B118 B119 106.8(11) . . ?
B113 B118 B119 60.5(7) . . ?
B121 B118 B119 57.1(7) . . ?
B117 B118 C112 60.2(8) . . ?
B113 B118 C112 55.6(7) . . ?
B121 B118 C112 108.6(11) . . ?
B119 B118 C112 105.9(10) . . ?
B121 B119 B120 66.0(7) . . ?
B121 B119 B113 105.5(9) . . ?
B120 B119 B113 102.3(9) . . ?
B121 B119 B114 112.6(9) . . ?
B120 B119 B114 60.4(6) . . ?
B113 B119 B114 54.4(5) . . ?
B121 B119 B118 61.2(7) . . ?
B120 B119 B118 111.5(10) . . ?
B113 B119 B118 57.4(6) . . ?
B114 B119 B118 104.9(9) . . ?
B119 B120 B116 101.9(9) . . ?
B119 B120 B115 110.1(10) . . ?
B116 B120 B115 61.5(7) . . ?
B119 B120 B114 61.9(6) . . ?
B116 B120 B114 106.5(9) . . ?
B115 B120 B114 61.1(7) . . ?
B119 B120 B121 56.9(7) . . ?
B116 B120 B121 56.1(7) . . ?
B115 B120 B121 107.9(10) . . ?
B114 B120 B121 106.7(9) . . ?
B116 B121 B119 103.5(10) . . ?
B116 B121 B117 60.7(7) . . ?
B119 B121 B117 105.2(10) . . ?
B116 B121 B118 103.8(10) . . ?
B119 B121 B118 61.7(7) . . ?
B117 B121 B118 55.6(7) . . ?
B116 B121 B120 57.7(7) . . ?
B119 B121 B120 57.1(7) . . ?
B117 B121 B120 105.6(10) . . ?
B118 B121 B120 105.2(10) . . ?
C201 C200 B204 109.0(8) . . ?
C201 C200 B205 110.0(7) . . ?
B204 C200 B205 62.4(6) . . ?
C201 C200 B206 61.6(6) . . ?
B204 C200 B206 112.7(8) . . ?
B205 C200 B206 61.5(6) . . ?
C200 C201 B206 62.9(6) . . ?
C200 C201 B207 112.0(8) . . ?
B206 C201 B207 62.6(6) . . ?
C200 C201 B202 111.9(8) . . ?
B206 C201 B202 114.7(8) . . ?
B207 C201 B202 61.8(6) . . ?
C212 C211 B216 112.2(7) . . ?
C212 C211 B217 63.2(6) . . ?
B216 C211 B217 61.3(5) . . ?
C212 C211 B215 114.9(7) . . ?
B216 C211 B215 63.0(5) . . ?
B217 C211 B215 115.7(7) . . ?
C211 C212 B217 63.1(6) . . ?
C211 C212 B218 108.1(8) . . ?
B217 C212 B218 60.7(6) . . ?
C211 C212 B213 106.4(9) . . ?
B217 C212 B213 111.8(8) . . ?
B218 C212 B213 61.3(7) . . ?
C201 B202 B203 104.1(10) . . ?
C201 B202 B208 103.2(8) . . ?
B203 B202 B208 60.0(6) . . ?
C201 B202 B207 58.9(6) . . ?
B203 B202 B207 106.7(9) . . ?
B208 B202 B207 58.2(6) . . ?
B202 B203 B204 107.6(10) . . ?
B202 B203 B208 60.6(7) . . ?
B204 B203 B208 107.4(9) . . ?
B202 B203 B209 106.6(9) . . ?
B204 B203 B209 60.3(6) . . ?
B208 B203 B209 58.3(6) . . ?
C200 B204 B203 107.2(9) . . ?
C200 B204 B209 104.2(8) . . ?
B203 B204 B209 60.4(6) . . ?
C200 B204 B205 59.5(6) . . ?
B203 B204 B205 109.0(8) . . ?
B209 B204 B205 58.6(6) . . ?
C200 B205 B209 104.6(8) . . ?
C200 B205 B210 104.9(8) . . ?
B209 B205 B210 59.4(6) . . ?
C200 B205 B204 58.1(5) . . ?
B209 B205 B204 60.5(6) . . ?
B210 B205 B204 107.9(8) . . ?
C200 B205 B206 59.8(6) . . ?
B209 B205 B206 106.4(8) . . ?
B210 B205 B206 58.8(6) . . ?
B204 B205 B206 107.8(8) . . ?
C201 B206 B210 104.5(9) . . ?
C201 B206 C200 55.5(6) . . ?
B210 B206 C200 105.0(9) . . ?
C201 B206 B205 102.8(9) . . ?
B210 B206 B205 60.0(6) . . ?
C200 B206 B205 58.7(6) . . ?
C201 B206 B207 58.9(6) . . ?
B210 B206 B207 59.1(6) . . ?
C200 B206 B207 103.2(9) . . ?
B205 B206 B207 106.0(9) . . ?
B208 B207 C201 105.2(9) . . ?
B208 B207 B210 62.3(7) . . ?
C201 B207 B210 103.8(9) . . ?
B208 B207 B202 60.4(6) . . ?
C201 B207 B202 59.3(6) . . ?
B210 B207 B202 110.0(9) . . ?
B208 B207 B206 109.1(9) . . ?
C201 B207 B206 58.4(6) . . ?
B210 B207 B206 58.7(6) . . ?
B202 B207 B206 109.1(9) . . ?
B209 B208 B207 106.7(9) . . ?
B209 B208 B203 61.2(6) . . ?
B207 B208 B203 108.8(9) . . ?
B209 B208 B202 107.9(9) . . ?
B207 B208 B202 61.4(6) . . ?
B203 B208 B202 59.4(6) . . ?
B209 B208 B210 58.9(6) . . ?
B207 B208 B210 59.3(6) . . ?
B203 B208 B210 108.6(9) . . ?
B202 B208 B210 108.5(9) . . ?
B208 B209 B210 62.8(6) . . ?
B208 B209 B205 111.7(9) . . ?
B210 B209 B205 61.0(6) . . ?
B208 B209 B204 108.5(9) . . ?
B210 B209 B204 109.5(8) . . ?
B205 B209 B204 60.9(6) . . ?
B208 B209 B203 60.5(6) . . ?
B210 B209 B203 111.1(9) . . ?
B205 B209 B203 110.1(9) . . ?
B204 B209 B203 59.3(6) . . ?
B209 B210 B206 108.5(9) . . ?
B209 B210 B207 105.5(9) . . ?
B206 B210 B207 62.3(6) . . ?
B209 B210 B205 59.6(6) . . ?
B206 B210 B205 61.1(6) . . ?
B207 B210 B205 109.3(9) . . ?
B209 B210 B208 58.3(6) . . ?
B206 B210 B208 108.9(9) . . ?
B207 B210 B208 58.4(6) . . ?
B205 B210 B208 107.0(8) . . ?
C212 B213 B214 107.7(11) . . ?
C212 B213 B219 105.8(10) . . ?
B214 B213 B219 59.5(7) . . ?
C212 B213 B218 59.0(7) . . ?
B214 B213 B218 108.8(10) . . ?
B219 B213 B218 60.1(7) . . ?
B215 B214 B219 105.9(10) . . ?
B215 B214 B213 105.7(11) . . ?
B219 B214 B213 60.3(7) . . ?
B215 B214 B220 59.7(7) . . ?
B219 B214 B220 59.0(7) . . ?
B213 B214 B220 107.1(10) . . ?
C211 B215 B214 105.3(9) . . ?
C211 B215 B220 104.8(8) . . ?
B214 B215 B220 62.2(7) . . ?
C211 B215 B216 57.9(5) . . ?
B214 B215 B216 107.6(8) . . ?
B220 B215 B216 58.7(6) . . ?
C211 B216 B221 106.9(8) . . ?
C211 B216 B220 106.6(7) . . ?
B221 B216 B220 62.4(6) . . ?
C211 B216 B217 60.0(5) . . ?
B221 B216 B217 62.8(6) . . ?
B220 B216 B217 114.3(8) . . ?
C211 B216 B215 59.1(5) . . ?
B221 B216 B215 109.5(8) . . ?
B220 B216 B215 59.6(6) . . ?
B217 B216 B215 111.2(8) . . ?
C211 B217 C212 53.7(6) . . ?
C211 B217 B216 58.8(5) . . ?
C212 B217 B216 102.5(8) . . ?
C211 B217 B218 100.7(8) . . ?
C212 B217 B218 60.3(6) . . ?
B216 B217 B218 103.4(8) . . ?
C211 B217 B221 102.3(7) . . ?
C212 B217 B221 104.8(8) . . ?
B216 B217 B221 58.0(6) . . ?
B218 B217 B221 58.0(6) . . ?
B221 B218 C212 107.2(10) . . ?
B221 B218 B217 62.5(7) . . ?
C212 B218 B217 59.0(6) . . ?
B221 B218 B219 59.3(7) . . ?
C212 B218 B219 105.6(10) . . ?
B217 B218 B219 109.3(10) . . ?
B221 B218 B213 107.8(10) . . ?
C212 B218 B213 59.6(7) . . ?
B217 B218 B213 108.9(10) . . ?
B219 B218 B213 59.3(7) . . ?
B221 B219 B220 61.9(7) . . ?
B221 B219 B214 111.8(11) . . ?
B220 B219 B214 61.8(7) . . ?
B221 B219 B213 108.6(11) . . ?
B220 B219 B213 109.3(11) . . ?
B214 B219 B213 60.3(7) . . ?
B221 B219 B218 58.9(7) . . ?
B220 B219 B218 108.9(10) . . ?
B214 B219 B218 109.8(11) . . ?
B213 B219 B218 60.6(7) . . ?
B216 B220 B219 104.0(9) . . ?
B216 B220 B215 61.7(6) . . ?
B219 B220 B215 104.8(9) . . ?
B216 B220 B221 58.4(6) . . ?
B219 B220 B221 58.7(7) . . ?
B215 B220 B221 108.0(9) . . ?
B216 B220 B214 106.7(9) . . ?
B219 B220 B214 59.2(7) . . ?
B215 B220 B214 58.1(6) . . ?
B221 B220 B214 107.0(9) . . ?
B216 B221 B218 105.5(9) . . ?
B216 B221 B219 105.2(10) . . ?
B218 B221 B219 61.8(7) . . ?
B216 B221 B220 59.2(6) . . ?
B218 B221 B220 109.2(10) . . ?
B219 B221 B220 59.4(7) . . ?
B216 B221 B217 59.2(6) . . ?
B218 B221 B217 59.5(7) . . ?
B219 B221 B217 108.9(10) . . ?
B220 B221 B217 108.7(9) . . ?
C301 C300 B305 115(2) . . ?
C301 C300 B304 116(2) . . ?
B305 C300 B304 60.1(9) . . ?
C301 C300 B306 64.5(12) . . ?
B305 C300 B306 63(2) . . ?
B304 C300 B306 115(2) . . ?
C300 C301 B307 109.0(16) . . ?
C300 C301 B302 106(2) . . ?
B307 C301 B302 61.7(8) . . ?
C300 C301 B306 64.6(12) . . ?
B307 C301 B306 59.9(8) . . ?
B302 C301 B306 111.4(14) . . ?
C312 C311 B315 103(2) . . ?
C312 C311 B316 110.0(16) . . ?
B315 C311 B316 61.3(9) . . ?
C312 C311 B317 62.4(12) . . ?
B315 C311 B317 105.6(15) . . ?
B316 C311 B317 59.6(8) . . ?
C311 C312 B318 111.0(15) . . ?
C311 C312 B317 62.8(11) . . ?
B318 C312 B317 60.4(8) . . ?
C311 C312 B313 115(2) . . ?
B318 C312 B313 60.8(8) . . ?
B317 C312 B313 113.2(13) . . ?
C301 B302 B308 107.3(13) . . ?
C301 B302 B303 109.6(18) . . ?
B308 B302 B303 60.9(8) . . ?
C301 B302 B307 58.9(8) . . ?
B308 B302 B307 60.2(8) . . ?
B303 B302 B307 109.8(12) . . ?
B302 B303 B304 104.6(19) . . ?
B302 B303 B309 105.9(12) . . ?
B304 B303 B309 59.8(8) . . ?
B302 B303 B308 59.4(8) . . ?
B304 B303 B308 106.8(13) . . ?
B309 B303 B308 59.8(8) . . ?
C300 B304 B305 59.9(9) . . ?
C300 B304 B309 103.9(15) . . ?
B305 B304 B309 59.9(9) . . ?
C300 B304 B303 103(2) . . ?
B305 B304 B303 108.8(14) . . ?
B309 B304 B303 60.2(9) . . ?
C300 B305 B309 104.0(16) . . ?
C300 B305 B310 102(2) . . ?
B309 B305 B310 59.8(9) . . ?
C300 B305 B304 60.0(9) . . ?
B309 B305 B304 60.1(9) . . ?
B310 B305 B304 107.8(14) . . ?
C300 B305 B306 58.7(12) . . ?
B309 B305 B306 109.0(15) . . ?
B310 B305 B306 59.3(12) . . ?
B304 B305 B306 110.9(17) . . ?
B307 B306 C301 59.0(8) . . ?
B307 B306 C300 97.8(17) . . ?
C301 B306 C300 50.9(15) . . ?
B307 B306 B310 59.6(9) . . ?
C301 B306 B310 103.7(14) . . ?
C300 B306 B310 101(2) . . ?
B307 B306 B305 104.4(15) . . ?
C301 B306 B305 100.4(18) . . ?
C300 B306 B305 58.4(13) . . ?
B310 B306 B305 58.2(13) . . ?
C301 B307 B306 61.1(9) . . ?
C301 B307 B310 106.6(15) . . ?
B306 B307 B310 61.4(9) . . ?
C301 B307 B308 107.0(13) . . ?
B306 B307 B308 111.4(14) . . ?
B310 B307 B308 59.9(8) . . ?
C301 B307 B302 59.4(8) . . ?
B306 B307 B302 110.5(14) . . ?
B310 B307 B302 106.5(12) . . ?
B308 B307 B302 59.3(8) . . ?
B302 B308 B310 107.2(13) . . ?
B302 B308 B309 106.2(13) . . ?
B310 B308 B309 59.7(8) . . ?
B302 B308 B307 60.5(8) . . ?
B310 B308 B307 59.6(8) . . ?
B309 B308 B307 107.2(13) . . ?
B302 B308 B303 59.7(8) . . ?
B310 B308 B303 108.3(13) . . ?
B309 B308 B303 59.8(8) . . ?
B307 B308 B303 109.1(13) . . ?
B310 B309 B305 60.2(9) . . ?
B310 B309 B304 108.1(14) . . ?
B305 B309 B304 60.0(9) . . ?
B310 B309 B308 59.9(8) . . ?
B305 B309 B308 107.8(14) . . ?
B304 B309 B308 107.5(14) . . ?
B310 B309 B303 109.0(13) . . ?
B305 B309 B303 108.7(14) . . ?
B304 B309 B303 60.0(9) . . ?
B308 B309 B303 60.4(8) . . ?
B307 B310 B309 108.6(13) . . ?
B307 B310 B308 60.5(8) . . ?
B309 B310 B308 60.5(8) . . ?
B307 B310 B305 107.2(18) . . ?
B309 B310 B305 60.0(8) . . ?
B308 B310 B305 108.1(13) . . ?
B307 B310 B306 59.0(8) . . ?
B309 B310 B306 111.8(19) . . ?
B308 B310 B306 110.0(13) . . ?
B305 B310 B306 62(2) . . ?
C312 B313 B314 105.2(18) . . ?
C312 B313 B319 104.9(12) . . ?
B314 B313 B319 59.8(8) . . ?
C312 B313 B318 59.2(8) . . ?
B314 B313 B318 106.6(12) . . ?
B319 B313 B318 58.7(8) . . ?
B319 B314 B313 60.1(8) . . ?
B319 B314 B315 101.5(13) . . ?
B313 B314 B315 102.9(18) . . ?
B319 B314 B320 58.9(8) . . ?
B313 B314 B320 108.4(13) . . ?
B315 B314 B320 58.7(8) . . ?
C311 B315 B320 116.9(18) . . ?
C311 B315 B314 113(2) . . ?
B320 B315 B314 60.8(8) . . ?
C311 B315 B316 59.8(8) . . ?
B320 B315 B316 70.6(18) . . ?
B314 B315 B316 118.9(18) . . ?
B317 B316 C311 60.6(9) . . ?
B317 B316 B321 61.2(9) . . ?
C311 B316 B321 105.1(15) . . ?
B317 B316 B315 104.6(15) . . ?
C311 B316 B315 59.0(8) . . ?
B321 B316 B315 97.0(18) . . ?
B317 B316 B320 104.9(13) . . ?
C311 B316 B320 102.9(14) . . ?
B321 B316 B320 54.8(11) . . ?
B315 B316 B320 53.9(11) . . ?
B316 B317 C312 104.1(17) . . ?
B316 B317 C311 59.9(9) . . ?
C312 B317 C311 54.8(16) . . ?
B316 B317 B318 108.3(14) . . ?
C312 B317 B318 59.6(8) . . ?
C311 B317 B318 103.9(17) . . ?
B316 B317 B321 60.1(9) . . ?
C312 B317 B321 103.1(14) . . ?
C311 B317 B321 103.8(15) . . ?
B318 B317 B321 58.8(8) . . ?
B319 B318 B321 61.4(8) . . ?
B319 B318 C312 106.8(13) . . ?
B321 B318 C312 105.3(14) . . ?
B319 B318 B317 112.9(13) . . ?
B321 B318 B317 61.4(8) . . ?
C312 B318 B317 60.0(8) . . ?
B319 B318 B313 60.4(8) . . ?
B321 B318 B313 109.3(12) . . ?
C312 B318 B313 60.0(8) . . ?
B317 B318 B313 112.1(13) . . ?
B318 B319 B320 109.4(13) . . ?
B318 B319 B314 108.6(13) . . ?
B320 B319 B314 60.9(8) . . ?
B318 B319 B313 60.9(8) . . ?
B320 B319 B313 110.1(13) . . ?
B314 B319 B313 60.1(8) . . ?
B318 B319 B321 59.5(8) . . ?
B320 B319 B321 60.3(8) . . ?
B314 B319 B321 107.7(13) . . ?
B313 B319 B321 108.2(12) . . ?
B319 B320 B315 103.7(14) . . ?
B319 B320 B321 60.9(8) . . ?
B315 B320 B321 98.6(19) . . ?
B319 B320 B314 60.2(8) . . ?
B315 B320 B314 60.5(9) . . ?
B321 B320 B314 107.6(13) . . ?
B319 B320 B316 104.5(13) . . ?
B315 B320 B316 55.6(11) . . ?
B321 B320 B316 55.1(11) . . ?
B314 B320 B316 106.6(14) . . ?
B318 B321 B320 107.9(12) . . ?
B318 B321 B316 108.0(13) . . ?
B320 B321 B316 70.1(18) . . ?
B318 B321 B319 59.1(8) . . ?
B320 B321 B319 58.8(8) . . ?
B316 B321 B319 114.7(16) . . ?
B318 B321 B317 59.9(8) . . ?
B320 B321 B317 115.1(17) . . ?
B316 B321 B317 58.7(8) . . ?
B319 B321 B317 109.8(12) . . ?
N403 C404 C405 167(3) . . ?
C4S O3S C2S 118(2) . . ?
O3S C2S C1S 127(2) . . ?
O3S C4S C5S 125(2) . . ?
F4 B1 F3 89.3(12) . . ?
F4 B1 F2 84.8(12) . . ?
F3 B1 F2 87.6(13) . . ?
N400 C401 C402 179.0(16) . . ?

loop_
_geom_bond_atom_site_label_1
_geom_bond_atom_site_label_2
_geom_bond_distance
_geom_bond_site_symmetry_2
_geom_bond_publ_flag
Ag1 N12C 2.225(6) . y
Ag1 N12D 2.286(7) 2_565 y
Ag1 N1' 2.365(6) . y
Ag1 N1 2.383(5) . y
Ag2 N12 2.231(6) 2_565 y
Ag2 N12' 2.277(6) . y
Ag2 N1A 2.390(7) . y
Ag2 N1B 2.397(7) . y
Ag3 N12A 2.230(7) 2_565 y
Ag3 N12B 2.313(8) . y
Ag3 N1C 2.364(7) . y
Ag3 N1D 2.402(7) . y
N1 C6 1.329(9) . ?
N1 C2 1.338(9) . ?
N1' C2' 1.345(9) . ?
N1' C6' 1.350(9) . ?
N1A C6A 1.337(13) . ?
N1A C2A 1.348(10) . ?
N1B C2B 1.338(10) . ?
N1B C6B 1.341(12) . ?
N1C C6C 1.335(11) . ?
N1C C2C 1.351(10) . ?
N1D C2D 1.329(10) . ?
N1D C6D 1.330(11) . ?
N12 C11 1.298(11) . ?
N12 C13 1.327(11) . ?
N12 Ag2 2.231(6) 2_565 ?
N12' C13' 1.312(11) . ?
N12' C11' 1.360(10) . ?
N12A C11A 1.332(12) . ?
N12A C13A 1.333(12) . ?
N12A Ag3 2.230(7) 2_565 ?
N12B C13B 1.287(14) . ?
N12B C11B 1.306(13) . ?
N12C C13C 1.335(9) . ?
N12C C11C 1.347(10) . ?
N12D C13D 1.283(14) . ?
N12D C11D 1.315(13) . ?
N12D Ag1 2.286(7) 2_565 ?
C2 C3 1.403(10) . ?
C2 C2' 1.469(10) . ?
C2' C3' 1.385(11) . ?
C2A C3A 1.384(12) . ?
C2A C2B 1.487(13) . ?
C2B C3B 1.406(11) . ?
C2C C3C 1.376(12) . ?
C2C C2D 1.478(11) . ?
C2D C3D 1.396(11) . ?
C3 C4 1.361(12) . ?
C3' C4' 1.379(13) . ?
C3A C4A 1.363(15) . ?
C3B C4B 1.354(15) . ?
C3C C4C 1.360(14) . ?
C3D C4D 1.376(13) . ?
C4 C5 1.383(13) . ?
C4' C5' 1.367(14) . ?
C4A C5A 1.359(16) . ?
C4B C5B 1.374(14) . ?
C4C C5C 1.389(16) . ?
C4D C5D 1.348(14) . ?
C5 C6 1.385(11) . ?
C5' C6' 1.401(13) . ?
C5A C6A 1.404(15) . ?
C5B C6B 1.386(13) . ?
C5C C6C 1.364(15) . ?
C5D C6D 1.416(13) . ?
C6 C7 1.445(11) . ?
C6' C7' 1.423(11) . ?
C6A C7A 1.452(13) . ?
C6B C7B 1.462(13) . ?
C6C C7C 1.449(12) . ?
C6D C7D 1.441(13) . ?
C7 C8 1.182(12) . y
C7' C8' 1.200(12) . y
C7A C8A 1.161(13) . y
C7B C8B 1.167(13) . y
C7C C8C 1.187(12) . y
C7D C8D 1.195(14) . y
C8 C9 1.433(12) . ?
C8' C9' 1.431(11) . ?
C8A C9A 1.438(13) . ?
C8B C9B 1.436(13) . ?
C8C C9C 1.428(11) . ?
C8D C9D 1.420(14) . ?
C9 C14 1.367(14) . ?
C9 C10 1.375(13) . ?
C9' C14' 1.379(12) . ?
C9' C10' 1.385(13) . ?
C9A C10A 1.383(14) . ?
C9A C14A 1.410(15) . ?
C9B C14B 1.329(16) . ?
C9B C10B 1.383(16) . ?
C9C C10C 1.389(11) . ?
C9C C14C 1.409(11) . ?
C9D C10D 1.330(16) . ?
C9D C12D 1.351(16) . ?
C10 C11 1.381(13) . ?
C10' C11' 1.377(12) . ?
C10A C11A 1.372(13) . ?
C10B C11B 1.389(15) . ?
C10C C11C 1.368(11) . ?
C10D C11D 1.374(16) . ?
C12D C13D 1.365(17) . ?
C13 C14 1.391(13) . ?
C13' C14' 1.379(11) . ?
C13A C14A 1.335(13) . ?
C13B C14B 1.415(17) . ?
C13C C14C 1.352(11) . ?
C100 B106 1.742(17) . ?
C100 B105 1.753(17) . ?
C100 B104 1.786(16) . ?
C100 C101 1.86(3) . ?
C101 B107 1.771(18) . ?
C101 B106 1.795(18) . ?
C101 B102 1.807(18) . ?
C111 C112 1.69(3) . ?
C111 B117 1.750(17) . ?
C111 B116 1.761(16) . ?
C111 B115 1.811(16) . ?
C112 B113 1.670(15) . ?
C112 B117 1.778(17) . ?
C112 B118 1.858(16) . ?
B102 B107 1.749(18) . ?
B102 B103 1.777(17) . ?
B102 B108 1.777(18) . ?
B103 B104 1.757(16) . ?
B103 B109 1.761(18) . ?
B103 B108 1.763(17) . ?
B104 B105 1.791(17) . ?
B104 B109 1.813(18) . ?
B105 B110 1.764(18) . ?
B105 B109 1.769(18) . ?
B105 B106 1.828(17) . ?
B106 B110 1.749(17) . ?
B106 B107 1.775(18) . ?
B107 B110 1.778(17) . ?
B107 B108 1.806(18) . ?
B108 B110 1.756(18) . ?
B108 B109 1.812(19) . ?
B109 B110 1.82(4) . ?
B113 B114 1.628(11) . ?
B113 B118 1.712(15) . ?
B113 B119 1.770(13) . ?
B114 B120 1.768(14) . ?
B114 B115 1.793(16) . ?
B114 B119 1.793(13) . ?
B115 B120 1.761(16) . ?
B115 B116 1.784(16) . ?
B116 B121 1.696(16) . ?
B116 B120 1.728(15) . ?
B116 B117 1.762(17) . ?
B117 B118 1.670(17) . ?
B117 B121 1.789(17) . ?
B118 B121 1.790(17) . ?
B118 B119 1.797(16) . ?
B119 B121 1.714(16) . ?
B119 B120 1.720(15) . ?
B120 B121 1.870(16) . ?
C200 C201 1.632(14) . ?
C200 B204 1.719(13) . ?
C200 B205 1.744(13) . ?
C200 B206 1.764(14) . ?
C201 B206 1.744(14) . ?
C201 B207 1.753(14) . ?
C201 B202 1.760(14) . ?
C211 C212 1.571(14) . ?
C211 B216 1.716(11) . ?
C211 B217 1.738(12) . ?
C211 B215 1.739(12) . ?
C212 B217 1.740(13) . ?
C212 B218 1.764(15) . ?
C212 B213 1.775(15) . ?
B202 B203 1.763(15) . ?
B202 B208 1.785(15) . ?
B202 B207 1.804(15) . ?
B203 B204 1.769(14) . ?
B203 B208 1.775(15) . ?
B203 B209 1.788(15) . ?
B204 B209 1.786(14) . ?
B204 B205 1.794(14) . ?
B205 B209 1.752(14) . ?
B205 B210 1.776(14) . ?
B205 B206 1.795(14) . ?
B206 B210 1.754(15) . ?
B206 B207 1.818(15) . ?
B207 B208 1.746(15) . ?
B207 B210 1.762(15) . ?
B208 B209 1.736(14) . ?
B208 B210 1.815(15) . ?
B209 B210 1.747(14) . ?
B213 B214 1.781(16) . ?
B213 B219 1.781(17) . ?
B213 B218 1.804(16) . ?
B214 B215 1.741(15) . ?
B214 B219 1.767(16) . ?
B214 B220 1.814(16) . ?
B215 B220 1.770(15) . ?
B215 B216 1.807(13) . ?
B216 B221 1.739(14) . ?
B216 B220 1.753(14) . ?
B216 B217 1.760(13) . ?
B217 B218 1.772(15) . ?
B217 B221 1.824(15) . ?
B218 B221 1.744(16) . ?
B218 B219 1.795(17) . ?
B219 B221 1.751(16) . ?
B219 B220 1.764(16) . ?
B220 B221 1.809(15) . ?
C300 C301 1.53(4) . ?
C300 B305 1.777(19) . ?
C300 B304 1.777(19) . ?
C300 B306 1.783(19) . ?
C301 B307 1.744(18) . ?
C301 B302 1.753(18) . ?
C301 B306 1.781(19) . ?
C311 C312 1.63(4) . ?
C311 B315 1.753(19) . ?
C311 B316 1.767(19) . ?
C311 B317 1.780(19) . ?
C312 B318 1.767(18) . ?
C312 B317 1.773(19) . ?
C312 B313 1.781(18) . ?
B302 B308 1.771(18) . ?
B302 B303 1.777(18) . ?
B302 B307 1.792(18) . ?
B303 B304 1.783(19) . ?
B303 B309 1.787(19) . ?
B303 B308 1.799(18) . ?
B304 B305 1.780(19) . ?
B304 B309 1.780(19) . ?
B305 B309 1.777(19) . ?
B305 B310 1.780(19) . ?
B305 B306 1.86(6) . ?
B306 B307 1.759(19) . ?
B306 B310 1.801(19) . ?
B307 B310 1.770(19) . ?
B307 B308 1.788(18) . ?
B308 B310 1.776(18) . ?
B308 B309 1.787(19) . ?
B309 B310 1.772(19) . ?
B313 B314 1.785(18) . ?
B313 B319 1.786(18) . ?
B313 B318 1.795(18) . ?
B314 B319 1.780(18) . ?
B314 B315 1.788(19) . ?
B314 B320 1.793(19) . ?
B315 B320 1.756(19) . ?
B315 B316 1.794(19) . ?
B316 B317 1.762(19) . ?
B316 B321 1.788(19) . ?
B316 B320 2.05(5) . ?
B317 B318 1.781(19) . ?
B317 B321 1.808(19) . ?
B318 B319 1.754(18) . ?
B318 B321 1.761(18) . ?
B319 B320 1.756(19) . ?
B319 B321 1.794(18) . ?
B320 B321 1.782(19) . ?
N403 C404 1.05(2) . ?
C404 C405 1.37(3) . ?
O3S C4S 1.419(10) . ?
O3S C2S 1.422(10) . ?
C1S C2S 1.516(10) . ?
C4S C5S 1.524(10) . ?
F2 B1 1.46(2) . ?
F3 B1 1.46(3) . ?
F4 B1 1.231(18) . ?
N400 C401 1.080(15) . ?
C401 C402 1.47(2) . ?
